data_7134835
loop_
_publ_author_name
'Suresh, Vavilapalli'
'Reddy, T. Mahipal'
'Nanubolu, Jagadeesh Babu'
'Reddy, Maddi Sridhar'

_publ_section_title
;
 Pd-catalyzed electrophilic cyclization/C-H annulation cascade of
 1,8-diyne oxime ethers to access fused oxepines.
;
_journal_issue 66
_journal_name_full 'Chemical communications (Cambridge, England)'
_journal_page_first 12353
_journal_page_last 12356
_journal_paper_doi 10.1039/d5cc03700j
_journal_volume 61
_journal_year 2025
_chemical_formula_moiety 'C25 H17 N O2'
_chemical_formula_sum 'C25 H17 N O2'
_chemical_formula_weight 363.39
_space_group_crystal_system monoclinic
_space_group_IT_number 15
_space_group_name_Hall '-C 2yc'
_space_group_name_H-M_alt 'C 1 2/c 1'
_atom_sites_solution_hydrogens geom
_audit_creation_method SHELXL-2019/3
_audit_update_record
;
2024-12-29 deposited with the CCDC.	2025-07-15 downloaded from the CCDC.
;
_cell_angle_alpha 90
_cell_angle_beta 109.877(2)
_cell_angle_gamma 90
_cell_formula_units_Z 8
_cell_length_a 14.5261(4)
_cell_length_b 10.9889(3)
_cell_length_c 24.3180(7)
_cell_measurement_reflns_used 4635
_cell_measurement_temperature 294(2)
_cell_measurement_theta_max 23.151
_cell_measurement_theta_min 2.355
_cell_volume 3650.52(18)
_computing_cell_refinement '<i>SAINT</i> (Bruker, 2016)'
_computing_data_collection '<i>APEX3</i> (Bruker, 2016)'
_computing_data_reduction 'Bruker SAINT'
_computing_structure_refinement 'SHELXL-2019/2 (Sheldrick, 2019)'
_computing_structure_solution 'SHELXT 2018/2 (Sheldrick, 2018)'
_diffrn_ambient_temperature 294(2)
_diffrn_measured_fraction_theta_full 0.998
_diffrn_measured_fraction_theta_max 0.999
_diffrn_measurement_device_type 'Bruker D8 QUEST PHOTON III C7 HPAD'
_diffrn_measurement_method '\w and \f'
_diffrn_radiation_type MoK\a
_diffrn_radiation_wavelength 0.71073
_diffrn_reflns_av_R_equivalents 0.0562
_diffrn_reflns_av_unetI/netI 0.0510
_diffrn_reflns_Laue_measured_fraction_full 0.998
_diffrn_reflns_Laue_measured_fraction_max 0.999
_diffrn_reflns_limit_h_max 18
_diffrn_reflns_limit_h_min -18
_diffrn_reflns_limit_k_max 14
_diffrn_reflns_limit_k_min -14
_diffrn_reflns_limit_l_max 31
_diffrn_reflns_limit_l_min -31
_diffrn_reflns_number 25810
_diffrn_reflns_point_group_measured_fraction_full 0.998
_diffrn_reflns_point_group_measured_fraction_max 0.999
_diffrn_reflns_theta_full 25.242
_diffrn_reflns_theta_max 27.498
_diffrn_reflns_theta_min 2.355
_diffrn_source microfocus
_exptl_absorpt_coefficient_mu 0.084
_exptl_absorpt_correction_T_max 0.7457
_exptl_absorpt_correction_T_min 0.6745
_exptl_absorpt_correction_type multi-scan
_exptl_absorpt_process_details
;
 SADABS 2016/2: Krause, L., Herbst-Irmer, R., Sheldrick G.M. & Stalke D.,
 J. Appl. Cryst. 48 (2015) 3-10
;
_exptl_crystal_density_diffrn 1.322
_exptl_crystal_description BLOCK
_exptl_crystal_F_000 1520
_exptl_crystal_size_max 0.250
_exptl_crystal_size_mid 0.200
_exptl_crystal_size_min 0.180
_refine_diff_density_max 0.189
_refine_diff_density_min -0.198
_refine_diff_density_rms 0.042
_refine_ls_extinction_method none
_refine_ls_goodness_of_fit_ref 1.025
_refine_ls_hydrogen_treatment constr
_refine_ls_matrix_type full
_refine_ls_number_parameters 264
_refine_ls_number_reflns 4197
_refine_ls_number_restraints 6
_refine_ls_restrained_S_all 1.025
_refine_ls_R_factor_all 0.1001
_refine_ls_R_factor_gt 0.0478
_refine_ls_shift/su_max 0.000
_refine_ls_shift/su_mean 0.000
_refine_ls_structure_factor_coef Fsqd
_refine_ls_weighting_details 'w=1/[\s^2^(Fo^2^)+(0.0569P)^2^+1.7087P] where P=(Fo^2^+2Fc^2^)/3'
_refine_ls_weighting_scheme calc
_refine_ls_wR_factor_gt 0.1114
_refine_ls_wR_factor_ref 0.1418
_reflns_Friedel_coverage 0.000
_reflns_number_gt 2386
_reflns_number_total 4197
_reflns_threshold_expression 'I > 2\s(I)'
_cod_data_source_file d5cc03700j2.cif
_cod_data_source_block KB1611_0m
_cod_depositor_comments 'Adding full bibliography for 7134835.cif.'
_cod_original_sg_symbol_H-M 'C 2/c'
_cod_database_code 7134835
_shelx_shelxl_version_number 2019/3
_shelx_space_group_comment
;
The symmetry employed for this shelxl refinement is uniquely defined
by the following loop, which should always be used as a source of
symmetry information in preference to the above space-group names.
They are only intended as comments.
;
_shelx_estimated_absorpt_t_min 0.979
_shelx_estimated_absorpt_t_max 0.985

loop_
_space_group_symop_operation_xyz
'x, y, z'
'-x, y, -z+1/2'
'x+1/2, y+1/2, z'
'-x+1/2, y+1/2, -z+1/2'
'-x, -y, -z'
'x, -y, z-1/2'
'-x+1/2, -y+1/2, -z'
'x+1/2, -y+1/2, z-1/2'

loop_
_atom_site_label
_atom_site_type_symbol
_atom_site_fract_x
_atom_site_fract_y
_atom_site_fract_z
_atom_site_U_iso_or_equiv
_atom_site_adp_type
_atom_site_occupancy
_atom_site_site_symmetry_order
_atom_site_calc_flag
_atom_site_refinement_flags_posn
_atom_site_refinement_flags_adp
_atom_site_refinement_flags_occupancy
_atom_site_disorder_assembly
_atom_site_disorder_group
C1 C 0.57026(15) 0.77235(18) 0.43258(9) 0.0521(5) Uani 1 1 d . . . . .
C2 C 0.64304(16) 0.7483(2) 0.40908(10) 0.0614(6) Uani 1 1 d . . . . .
H2 H 0.687525 0.685774 0.424320 0.074 Uiso 1 1 calc R U . . .
C3 C 0.64942(18) 0.8171(2) 0.36323(11) 0.0677(6) Uani 1 1 d . . . . .
H3 H 0.698669 0.801283 0.347804 0.081 Uiso 1 1 calc R U . . .
C4 C 0.5837(2) 0.9085(2) 0.34020(11) 0.0719(7) Uani 1 1 d . . . . .
H4 H 0.587463 0.953457 0.308618 0.086 Uiso 1 1 calc R U . . .
C5 C 0.51202(18) 0.9342(2) 0.36376(10) 0.0630(6) Uani 1 1 d . . . . .
H5 H 0.468186 0.997109 0.348005 0.076 Uiso 1 1 calc R U . . .
C6 C 0.50375(14) 0.86767(17) 0.41074(9) 0.0475(5) Uani 1 1 d . . . . .
C7 C 0.42707(14) 0.89562(16) 0.43571(8) 0.0450(5) Uani 1 1 d . . . . .
C8 C 0.41969(13) 0.85507(15) 0.48959(8) 0.0407(4) Uani 1 1 d . . . . .
C9 C 0.47940(13) 0.78111(15) 0.53608(8) 0.0424(4) Uani 1 1 d . . . . .
C11 C 0.33454(13) 0.90450(16) 0.49125(8) 0.0434(5) Uani 1 1 d . . . . .
C12 C 0.29721(13) 0.88490(16) 0.53713(8) 0.0432(5) Uani 1 1 d . . . . .
C13 C 0.20910(14) 0.93582(17) 0.53915(10) 0.0519(5) Uani 1 1 d . . . . .
H13 H 0.172033 0.986562 0.509192 0.062 Uiso 1 1 calc R U . . .
C14 C 0.17850(16) 0.91056(19) 0.58497(10) 0.0586(6) Uani 1 1 d . . . . .
H14 H 0.120259 0.943560 0.586165 0.070 Uiso 1 1 calc R U . . .
C15 C 0.23448(16) 0.83517(19) 0.63014(10) 0.0583(6) Uani 1 1 d . . . . .
H15 H 0.212871 0.818527 0.661231 0.070 Uiso 1 1 calc R U . . .
C16 C 0.32042(15) 0.78525(18) 0.62968(9) 0.0523(5) Uani 1 1 d . . . . .
H16 H 0.356466 0.735749 0.660500 0.063 Uiso 1 1 calc R U . . .
C17 C 0.35518(13) 0.80787(16) 0.58299(8) 0.0431(4) Uani 1 1 d . . . . .
C18 C 0.44682(13) 0.75704(16) 0.58161(8) 0.0420(4) Uani 1 1 d . . . . .
C19 C 0.50669(13) 0.67782(17) 0.63108(8) 0.0443(5) Uani 1 1 d . . . . .
C20 C 0.59524(15) 0.71795(19) 0.66986(9) 0.0573(6) Uani 1 1 d . . . . .
H20 H 0.616957 0.796013 0.665937 0.069 Uiso 1 1 calc R U . . .
C21 C 0.65193(16) 0.6436(2) 0.71440(9) 0.0612(6) Uani 1 1 d . . . . .
H21 H 0.711126 0.672713 0.739954 0.073 Uiso 1 1 calc R U . . .
C22 C 0.62265(15) 0.5270(2) 0.72179(9) 0.0540(5) Uani 1 1 d . . . . .
C23 C 0.53442(15) 0.48717(19) 0.68276(9) 0.0564(6) Uani 1 1 d . . . . .
H23 H 0.513143 0.408785 0.686512 0.068 Uiso 1 1 calc R U . . .
C24 C 0.47704(15) 0.56081(18) 0.63832(9) 0.0518(5) Uani 1 1 d . . . . .
H24 H 0.417748 0.531558 0.612918 0.062 Uiso 1 1 calc R U . . .
C25 C 0.68541(18) 0.4464(2) 0.77026(10) 0.0793(8) Uani 1 1 d . . . . .
H25A H 0.657040 0.366561 0.766290 0.119 Uiso 1 1 calc R U . . .
H25B H 0.689165 0.480197 0.807358 0.119 Uiso 1 1 calc R U . . .
H25C H 0.749978 0.441098 0.767973 0.119 Uiso 1 1 calc R U . . .
N1 N 0.35289(12) 0.96634(14) 0.40741(7) 0.0537(4) Uani 1 1 d . . . . .
O2 O 0.29197(9) 0.97291(12) 0.44272(6) 0.0521(4) Uani 1 1 d . . . . .
C10 C 0.57392(15) 0.73596(19) 0.53128(9) 0.0524(5) Uani 0.945(3) 1 d . . P A 1
H10A H 0.621033 0.802001 0.540369 0.063 Uiso 0.945(3) 1 calc R U P A 1
H10B H 0.599920 0.671924 0.559809 0.063 Uiso 0.945(3) 1 calc R U P A 1
O1 O 0.56188(10) 0.69005(12) 0.47406(6) 0.0523(5) Uani 0.945(3) 1 d . U P A 1
C10D C 0.57392(15) 0.73596(19) 0.53128(9) 0.0524(5) Uani 0.055(3) 1 d . . P A 2
H10C H 0.621337 0.729263 0.570451 0.063 Uiso 0.055(3) 1 calc R U P A 2
H10D H 0.563033 0.654671 0.514780 0.063 Uiso 0.055(3) 1 calc R U P A 2
O1D O 0.6125(15) 0.802(2) 0.5001(9) 0.046(7) Uani 0.055(3) 1 d . U P A 2

loop_
_atom_site_aniso_label
_atom_site_aniso_U_11
_atom_site_aniso_U_22
_atom_site_aniso_U_33
_atom_site_aniso_U_23
_atom_site_aniso_U_13
_atom_site_aniso_U_12
C1 0.0504(12) 0.0515(12) 0.0547(13) -0.0026(10) 0.0182(10) -0.0017(9)
C2 0.0535(13) 0.0654(13) 0.0682(15) -0.0051(12) 0.0247(12) 0.0027(11)
C3 0.0700(16) 0.0700(15) 0.0727(16) -0.0116(13) 0.0368(13) -0.0104(13)
C4 0.0923(19) 0.0689(15) 0.0657(16) -0.0005(13) 0.0412(15) -0.0104(14)
C5 0.0777(16) 0.0541(12) 0.0599(14) 0.0034(11) 0.0269(13) 0.0014(11)
C6 0.0516(12) 0.0408(10) 0.0491(12) -0.0024(9) 0.0158(10) -0.0048(9)
C7 0.0474(11) 0.0356(9) 0.0484(12) 0.0009(9) 0.0116(9) 0.0000(8)
C8 0.0380(10) 0.0358(9) 0.0454(11) -0.0001(8) 0.0104(9) 0.0016(8)
C9 0.0399(10) 0.0381(10) 0.0458(11) -0.0004(8) 0.0101(9) 0.0035(8)
C11 0.0407(11) 0.0363(9) 0.0468(11) 0.0007(8) 0.0067(9) 0.0023(8)
C12 0.0365(10) 0.0378(9) 0.0508(12) -0.0054(9) 0.0090(9) -0.0013(8)
C13 0.0431(11) 0.0447(11) 0.0640(14) -0.0011(10) 0.0131(10) 0.0050(9)
C14 0.0484(13) 0.0561(12) 0.0751(16) -0.0056(12) 0.0259(12) 0.0049(10)
C15 0.0579(13) 0.0580(12) 0.0664(15) -0.0038(11) 0.0306(12) -0.0008(11)
C16 0.0527(13) 0.0503(11) 0.0543(13) -0.0003(10) 0.0185(10) 0.0017(10)
C17 0.0398(10) 0.0387(9) 0.0476(11) -0.0048(8) 0.0109(9) -0.0023(8)
C18 0.0388(10) 0.0375(9) 0.0441(11) 0.0005(8) 0.0068(9) 0.0023(8)
C19 0.0413(11) 0.0447(10) 0.0445(11) 0.0003(9) 0.0116(9) 0.0038(8)
C20 0.0508(12) 0.0516(12) 0.0570(13) -0.0005(10) 0.0021(10) -0.0029(10)
C21 0.0496(13) 0.0682(14) 0.0514(13) -0.0010(11) -0.0014(10) 0.0023(11)
C22 0.0549(13) 0.0638(13) 0.0418(12) 0.0066(10) 0.0144(10) 0.0131(11)
C23 0.0582(13) 0.0519(12) 0.0564(13) 0.0113(10) 0.0161(11) 0.0005(10)
C24 0.0453(11) 0.0518(11) 0.0521(13) 0.0044(10) 0.0085(10) -0.0013(9)
C25 0.0820(18) 0.0894(18) 0.0565(15) 0.0199(13) 0.0104(13) 0.0263(14)
N1 0.0546(10) 0.0493(9) 0.0555(11) 0.0097(8) 0.0166(9) 0.0064(8)
O2 0.0482(8) 0.0482(8) 0.0561(9) 0.0097(7) 0.0128(7) 0.0097(6)
C10 0.0496(12) 0.0523(12) 0.0541(13) 0.0057(10) 0.0163(10) 0.0104(10)
O1 0.0580(10) 0.0432(8) 0.0574(10) 0.0022(7) 0.0221(8) 0.0070(7)
C10D 0.0496(12) 0.0523(12) 0.0541(13) 0.0057(10) 0.0163(10) 0.0104(10)
O1D 0.035(11) 0.070(13) 0.034(11) 0.003(10) 0.013(9) -0.008(10)

loop_
_atom_type_symbol
_atom_type_description
_atom_type_scat_dispersion_real
_atom_type_scat_dispersion_imag
_atom_type_scat_source
C C 0.0033 0.0016 'International Tables Vol C Tables 4.2.6.8 and 6.1.1.4'
H H 0.0000 0.0000 'International Tables Vol C Tables 4.2.6.8 and 6.1.1.4'
N N 0.0061 0.0033 'International Tables Vol C Tables 4.2.6.8 and 6.1.1.4'
O O 0.0106 0.0060 'International Tables Vol C Tables 4.2.6.8 and 6.1.1.4'

loop_
_geom_angle_atom_site_label_1
_geom_angle_atom_site_label_2
_geom_angle_atom_site_label_3
_geom_angle
_geom_angle_site_symmetry_1
_geom_angle_site_symmetry_3
_geom_angle_publ_flag
C2 C1 O1 116.23(18) . . ?
C2 C1 C6 120.6(2) . . ?
O1 C1 C6 122.82(18) . . ?
C2 C1 O1D 112.7(8) . . ?
C6 C1 O1D 102.4(9) . . ?
C3 C2 C1 120.0(2) . . ?
C3 C2 H2 120.0 . . ?
C1 C2 H2 120.0 . . ?
C4 C3 C2 120.3(2) . . ?
C4 C3 H3 119.8 . . ?
C2 C3 H3 119.8 . . ?
C3 C4 C5 120.1(2) . . ?
C3 C4 H4 120.0 . . ?
C5 C4 H4 120.0 . . ?
C4 C5 C6 121.4(2) . . ?
C4 C5 H5 119.3 . . ?
C6 C5 H5 119.3 . . ?
C5 C6 C1 117.5(2) . . ?
C5 C6 C7 121.11(19) . . ?
C1 C6 C7 121.39(18) . . ?
N1 C7 C8 111.20(17) . . ?
N1 C7 C6 120.50(18) . . ?
C8 C7 C6 128.30(17) . . ?
C11 C8 C7 104.81(16) . . ?
C11 C8 C9 121.20(17) . . ?
C7 C8 C9 133.99(17) . . ?
C18 C9 C8 117.88(16) . . ?
C18 C9 C10D 125.13(17) . . ?
C8 C9 C10D 116.98(17) . . ?
C18 C9 C10 125.13(17) . . ?
C8 C9 C10 116.98(17) . . ?
O2 C11 C8 110.14(16) . . ?
O2 C11 C12 125.94(16) . . ?
C8 C11 C12 123.91(17) . . ?
C13 C12 C11 124.22(18) . . ?
C13 C12 C17 120.61(18) . . ?
C11 C12 C17 115.16(16) . . ?
C14 C13 C12 120.0(2) . . ?
C14 C13 H13 120.0 . . ?
C12 C13 H13 120.0 . . ?
C13 C14 C15 120.0(2) . . ?
C13 C14 H14 120.0 . . ?
C15 C14 H14 120.0 . . ?
C16 C15 C14 121.4(2) . . ?
C16 C15 H15 119.3 . . ?
C14 C15 H15 119.3 . . ?
C15 C16 C17 120.9(2) . . ?
C15 C16 H16 119.6 . . ?
C17 C16 H16 119.6 . . ?
C16 C17 C12 117.13(17) . . ?
C16 C17 C18 122.07(17) . . ?
C12 C17 C18 120.79(17) . . ?
C9 C18 C17 121.00(16) . . ?
C9 C18 C19 119.66(16) . . ?
C17 C18 C19 119.34(17) . . ?
C20 C19 C24 117.78(18) . . ?
C20 C19 C18 120.86(17) . . ?
C24 C19 C18 121.32(17) . . ?
C21 C20 C19 120.9(2) . . ?
C21 C20 H20 119.6 . . ?
C19 C20 H20 119.6 . . ?
C22 C21 C20 121.5(2) . . ?
C22 C21 H21 119.2 . . ?
C20 C21 H21 119.2 . . ?
C21 C22 C23 117.35(19) . . ?
C21 C22 C25 121.0(2) . . ?
C23 C22 C25 121.6(2) . . ?
C24 C23 C22 121.6(2) . . ?
C24 C23 H23 119.2 . . ?
C22 C23 H23 119.2 . . ?
C23 C24 C19 120.82(19) . . ?
C23 C24 H24 119.6 . . ?
C19 C24 H24 119.6 . . ?
C22 C25 H25A 109.5 . . ?
C22 C25 H25B 109.5 . . ?
H25A C25 H25B 109.5 . . ?
C22 C25 H25C 109.5 . . ?
H25A C25 H25C 109.5 . . ?
H25B C25 H25C 109.5 . . ?
C7 N1 O2 106.24(15) . . ?
C11 O2 N1 107.58(13) . . ?
O1 C10 C9 112.25(16) . . ?
O1 C10 H10A 109.2 . . ?
C9 C10 H10A 109.2 . . ?
O1 C10 H10B 109.2 . . ?
C9 C10 H10B 109.2 . . ?
H10A C10 H10B 107.9 . . ?
C1 O1 C10 117.59(15) . . ?
O1D C10D C9 116.5(10) . . ?
O1D C10D H10C 108.2 . . ?
C9 C10D H10C 108.2 . . ?
O1D C10D H10D 108.2 . . ?
C9 C10D H10D 108.2 . . ?
H10C C10D H10D 107.3 . . ?
C10D O1D C1 113.6(15) . . ?

loop_
_geom_bond_atom_site_label_1
_geom_bond_atom_site_label_2
_geom_bond_distance
_geom_bond_site_symmetry_2
_geom_bond_publ_flag
C1 C2 1.387(3) . ?
C1 O1 1.391(2) . ?
C1 C6 1.401(3) . ?
C1 O1D 1.58(2) . ?
C2 C3 1.376(3) . ?
C2 H2 0.9300 . ?
C3 C4 1.368(3) . ?
C3 H3 0.9300 . ?
C4 C5 1.378(3) . ?
C4 H4 0.9300 . ?
C5 C6 1.395(3) . ?
C5 H5 0.9300 . ?
C6 C7 1.471(3) . ?
C7 N1 1.317(2) . ?
C7 C8 1.422(3) . ?
C8 C11 1.364(2) . ?
C8 C9 1.423(2) . ?
C9 C18 1.370(3) . ?
C9 C10D 1.501(3) . ?
C9 C10 1.501(3) . ?
C11 O2 1.358(2) . ?
C11 C12 1.413(3) . ?
C12 C13 1.413(3) . ?
C12 C17 1.425(3) . ?
C13 C14 1.361(3) . ?
C13 H13 0.9300 . ?
C14 C15 1.395(3) . ?
C14 H14 0.9300 . ?
C15 C16 1.367(3) . ?
C15 H15 0.9300 . ?
C16 C17 1.413(3) . ?
C16 H16 0.9300 . ?
C17 C18 1.454(3) . ?
C18 C19 1.500(2) . ?
C19 C20 1.383(3) . ?
C19 C24 1.386(3) . ?
C20 C21 1.383(3) . ?
C20 H20 0.9300 . ?
C21 C22 1.381(3) . ?
C21 H21 0.9300 . ?
C22 C23 1.381(3) . ?
C22 C25 1.508(3) . ?
C23 C24 1.380(3) . ?
C23 H23 0.9300 . ?
C24 H24 0.9300 . ?
C25 H25A 0.9600 . ?
C25 H25B 0.9600 . ?
C25 H25C 0.9600 . ?
N1 O2 1.429(2) . ?
C10 O1 1.434(2) . ?
C10 H10A 0.9700 . ?
C10 H10B 0.9700 . ?
C10D O1D 1.30(2) . ?
C10D H10C 0.9700 . ?
C10D H10D 0.9700 . ?

loop_
_geom_torsion_atom_site_label_1
_geom_torsion_atom_site_label_2
_geom_torsion_atom_site_label_3
_geom_torsion_atom_site_label_4
_geom_torsion
_geom_torsion_site_symmetry_1
_geom_torsion_site_symmetry_2
_geom_torsion_site_symmetry_3
_geom_torsion_site_symmetry_4
_geom_torsion_publ_flag
O1 C1 C2 C3 172.75(19) . . . . ?
C6 C1 C2 C3 -1.1(3) . . . . ?
O1D C1 C2 C3 -122.4(10) . . . . ?
C1 C2 C3 C4 -0.6(3) . . . . ?
C2 C3 C4 C5 1.5(4) . . . . ?
C3 C4 C5 C6 -0.7(4) . . . . ?
C4 C5 C6 C1 -1.0(3) . . . . ?
C4 C5 C6 C7 179.93(19) . . . . ?
C2 C1 C6 C5 1.9(3) . . . . ?
O1 C1 C6 C5 -171.58(18) . . . . ?
O1D C1 C6 C5 128.0(8) . . . . ?
C2 C1 C6 C7 -179.06(19) . . . . ?
O1 C1 C6 C7 7.5(3) . . . . ?
O1D C1 C6 C7 -52.9(8) . . . . ?
C5 C6 C7 N1 13.9(3) . . . . ?
C1 C6 C7 N1 -165.15(18) . . . . ?
C5 C6 C7 C8 -166.27(19) . . . . ?
C1 C6 C7 C8 14.7(3) . . . . ?
N1 C7 C8 C11 1.2(2) . . . . ?
C6 C7 C8 C11 -178.66(18) . . . . ?
N1 C7 C8 C9 -178.60(19) . . . . ?
C6 C7 C8 C9 1.6(3) . . . . ?
C11 C8 C9 C18 2.5(3) . . . . ?
C7 C8 C9 C18 -177.74(19) . . . . ?
C11 C8 C9 C10D -177.21(17) . . . . ?
C7 C8 C9 C10D 2.5(3) . . . . ?
C11 C8 C9 C10 -177.21(17) . . . . ?
C7 C8 C9 C10 2.5(3) . . . . ?
C7 C8 C11 O2 -1.0(2) . . . . ?
C9 C8 C11 O2 178.81(15) . . . . ?
C7 C8 C11 C12 178.43(17) . . . . ?
C9 C8 C11 C12 -1.8(3) . . . . ?
O2 C11 C12 C13 -0.7(3) . . . . ?
C8 C11 C12 C13 179.98(18) . . . . ?
O2 C11 C12 C17 179.18(16) . . . . ?
C8 C11 C12 C17 -0.2(3) . . . . ?
C11 C12 C13 C14 179.28(18) . . . . ?
C17 C12 C13 C14 -0.6(3) . . . . ?
C12 C13 C14 C15 0.5(3) . . . . ?
C13 C14 C15 C16 0.0(3) . . . . ?
C14 C15 C16 C17 -0.4(3) . . . . ?
C15 C16 C17 C12 0.3(3) . . . . ?
C15 C16 C17 C18 179.35(18) . . . . ?
C13 C12 C17 C16 0.2(3) . . . . ?
C11 C12 C17 C16 -179.71(16) . . . . ?
C13 C12 C17 C18 -178.88(16) . . . . ?
C11 C12 C17 C18 1.3(2) . . . . ?
C8 C9 C18 C17 -1.4(3) . . . . ?
C10D C9 C18 C17 178.30(17) . . . . ?
C10 C9 C18 C17 178.30(17) . . . . ?
C8 C9 C18 C19 179.03(16) . . . . ?
C10D C9 C18 C19 -1.3(3) . . . . ?
C10 C9 C18 C19 -1.3(3) . . . . ?
C16 C17 C18 C9 -179.46(17) . . . . ?
C12 C17 C18 C9 -0.5(3) . . . . ?
C16 C17 C18 C19 0.1(3) . . . . ?
C12 C17 C18 C19 179.10(16) . . . . ?
C9 C18 C19 C20 69.5(2) . . . . ?
C17 C18 C19 C20 -110.1(2) . . . . ?
C9 C18 C19 C24 -108.2(2) . . . . ?
C17 C18 C19 C24 72.2(2) . . . . ?
C24 C19 C20 C21 -0.2(3) . . . . ?
C18 C19 C20 C21 -177.98(19) . . . . ?
C19 C20 C21 C22 0.1(3) . . . . ?
C20 C21 C22 C23 0.2(3) . . . . ?
C20 C21 C22 C25 179.6(2) . . . . ?
C21 C22 C23 C24 -0.5(3) . . . . ?
C25 C22 C23 C24 -179.9(2) . . . . ?
C22 C23 C24 C19 0.5(3) . . . . ?
C20 C19 C24 C23 -0.1(3) . . . . ?
C18 C19 C24 C23 177.67(18) . . . . ?
C8 C7 N1 O2 -0.9(2) . . . . ?
C6 C7 N1 O2 178.99(15) . . . . ?
C8 C11 O2 N1 0.52(19) . . . . ?
C12 C11 O2 N1 -178.90(17) . . . . ?
C7 N1 O2 C11 0.23(19) . . . . ?
C18 C9 C10 O1 135.19(19) . . . . ?
C8 C9 C10 O1 -45.1(2) . . . . ?
C2 C1 O1 C10 120.5(2) . . . . ?
C6 C1 O1 C10 -65.8(2) . . . . ?
C9 C10 O1 C1 88.2(2) . . . . ?
C18 C9 C10D O1D -153.5(11) . . . . ?
C8 C9 C10D O1D 26.2(11) . . . . ?
C9 C10D O1D C1 -84.9(15) . . . . ?
C2 C1 O1D C10D -127.8(13) . . . . ?
C6 C1 O1D C10D 101.1(15) . . . . ?
